data_4134983
loop_
_publ_author_name
'Asada, Takahiro'
'Hoshimoto, Yoichi'
'Ogoshi, Sensuke'

_publ_section_title
;
 Rotation-Triggered Transmetalation on a Heterobimetallic Cu/Al
 <i>N</i>-Phosphine-Oxide-Substituted Imidazolylidene Complex.
;
_journal_issue 21
_journal_name_full 'Journal of the American Chemical Society'
_journal_page_first 9772
_journal_page_last 9784
_journal_paper_doi 10.1021/jacs.0c03252
_journal_volume 142
_journal_year 2020
_chemical_formula_moiety 'C33 H34 Al Br Cu F10 N2 O2 P'
_chemical_formula_sum 'C33 H34 Al Br Cu F10 N2 O2 P'
_chemical_formula_weight 882.04
_space_group_crystal_system triclinic
_space_group_IT_number 2
_space_group_name_Hall '-P 1'
_space_group_name_H-M_alt 'P -1'
_symmetry_Int_Tables_number 2
_atom_sites_solution_primary dual
_audit_creation_date 2019-10-07
_audit_creation_method
;
Olex2 1.2
(compiled 2018.05.29 svn.r3508 for OlexSys, GUI svn.r5506)
;
_cell_angle_alpha 106.815(2)
_cell_angle_beta 91.023(2)
_cell_angle_gamma 96.979(2)
_cell_formula_units_Z 2
_cell_length_a 9.6259(2)
_cell_length_b 12.1938(3)
_cell_length_c 16.5765(4)
_cell_measurement_reflns_used 13548
_cell_measurement_temperature 123.15
_cell_measurement_theta_max 73.6700
_cell_measurement_theta_min 3.7750
_cell_volume 1845.82(8)
_computing_cell_refinement 'CrysAlisPro 1.171.40.43a (Rigaku OD, 2019)'
_computing_data_collection 'CrysAlisPro 1.171.40.43a (Rigaku OD, 2019)'
_computing_data_reduction 'CrysAlisPro 1.171.40.43a (Rigaku OD, 2019)'
_computing_molecular_graphics 'Olex2 (Dolomanov et al., 2009)'
_computing_publication_material 'Olex2 (Dolomanov et al., 2009)'
_computing_structure_refinement 'olex2.refine (Bourhis et al., 2015)'
_computing_structure_solution 'ShelXT (Sheldrick, 2015)'
_diffrn_ambient_temperature 123.15
_diffrn_detector 'CCD plate'
_diffrn_detector_area_resol_mean 10.0000
_diffrn_detector_type HyPix
_diffrn_measured_fraction_theta_full 0.9966
_diffrn_measured_fraction_theta_max 0.9966
_diffrn_measurement_details
;
List of Runs (angles in degrees, time in seconds):

  # Type    Start    End  Width  t~exp~   \w     \q     \k     \f   Frames
--------------------------------------------------------------------------
  1  \w    -22.00   3.00   0.50    0.43    --  -42.80  83.00  22.00   50
  2  \w     11.00 105.00   0.50    0.43    --   42.80  83.00  22.00  188
  3  \w     74.00  99.00   0.50    1.72    --   76.50  83.00  22.00   50
  4  \w     72.00 115.00   0.50    0.43    --   42.80 125.00  60.00   86
  5  \w     32.00  71.00   0.50    1.72    --   76.50 -83.00 -98.00   78
  6  \w     -2.00  23.00   0.50    0.43    --   42.80 -83.00 -98.00   50
  7  \w    -64.00  29.00   0.50    0.43    --  -42.80  57.00-180.00  186
  8  \w    -87.00 -61.00   0.50    1.72    -- -106.00  37.00-120.00   52
  9  \w   -128.00 -92.00   0.50    1.72    -- -106.00 -19.00 -60.00   72
 10  \w   -128.00 -89.00   0.50    1.72    -- -106.00  37.00-120.00   78
 11  \w   -117.00 -92.00   0.50    1.72    -- -106.00 125.00 -90.00   50
 12  \w   -112.00 -43.00   0.50    1.72    -- -106.00 125.00-150.00  138
 13  \w   -136.00 -44.00   0.50    1.72    -- -106.00  83.00  22.00  184
 14  \w    -96.00 -68.00   0.50    1.72    -- -106.00 125.00  60.00   56
 15  \w   -110.00 -46.00   0.50    1.72    -- -106.00 125.00  30.00  128
 16  \w    -95.00 -17.00   0.50    0.43    --  -42.80 125.00  30.00  156
 17  \w    -95.00 -10.00   0.50    0.43    --  -42.80 125.00 150.00  170
 18  \w   -116.00 -33.00   0.50    1.72    -- -106.00 125.00 120.00  166
 19  \w   -116.00 -90.00   0.50    1.72    -- -106.00 125.00  90.00   52
 20  \w   -128.00 -35.00   0.50    1.72    -- -106.00  57.00  30.00  186
 21  \w   -108.00 -83.00   0.50    1.72    -- -106.00 -57.00-150.00   50
 22  \w   -100.00 -75.00   0.50    1.72    -- -106.00 -83.00 -98.00   50
 23  \w   -109.00 -21.00   0.50    0.43    --  -42.80 -83.00 -98.00  176
 24  \w   -132.00 -85.00   0.50    1.72    -- -106.00 -37.00 120.00   94
 25  \w   -170.00 -76.00   0.50    1.72    -- -106.00-125.00  60.00  188
 26  \w   -166.00-113.00   0.50    1.72    -- -106.00 -83.00 -98.00  106
 27  \w   -165.00 -78.00   0.50    1.72    -- -106.00 -77.00-120.00  174
 28  \w   -176.00-125.00   0.50    1.72    -- -106.00 -57.00-150.00  102
 29  \w   -177.00-127.00   0.50    1.72    -- -106.00 -57.00 -60.00  100
 30  \w   -175.00-102.00   0.50    1.72    -- -106.00 -77.00 -30.00  146
 31  \w   -176.00-100.00   0.50    1.72    -- -106.00 -77.00 120.00  152
;
_diffrn_measurement_device 'four-circle diffractometer'
_diffrn_measurement_device_type 'XtaLAB Synergy, Single source at offset/far, HyPix'
_diffrn_measurement_method '\w scans'
_diffrn_orient_matrix_type 'CrysAlisPro convention (1999,Acta A55,543-557)'
_diffrn_orient_matrix_UB_11 0.0745180000
_diffrn_orient_matrix_UB_12 0.1079962000
_diffrn_orient_matrix_UB_13 0.0668021000
_diffrn_orient_matrix_UB_21 0.1300072000
_diffrn_orient_matrix_UB_22 -0.0039920000
_diffrn_orient_matrix_UB_23 -0.0531247000
_diffrn_orient_matrix_UB_31 -0.0602003000
_diffrn_orient_matrix_UB_32 0.0777871000
_diffrn_orient_matrix_UB_33 -0.0465897000
_diffrn_radiation_monochromator mirror
_diffrn_radiation_probe x-ray
_diffrn_radiation_type 'Cu K\a'
_diffrn_radiation_wavelength 1.54184
_diffrn_reflns_av_R_equivalents 0.0227
_diffrn_reflns_av_unetI/netI 0.0234
_diffrn_reflns_limit_h_max 11
_diffrn_reflns_limit_h_min -11
_diffrn_reflns_limit_k_max 14
_diffrn_reflns_limit_k_min -13
_diffrn_reflns_limit_l_max 19
_diffrn_reflns_limit_l_min -19
_diffrn_reflns_number 19421
_diffrn_reflns_theta_full 68.2451
_diffrn_reflns_theta_max 68.25
_diffrn_reflns_theta_min 3.82
_diffrn_source 'micro-focus sealed X-ray tube'
_diffrn_source_type 'PhotonJet (Cu) X-ray Source'
_exptl_absorpt_coefficient_mu 3.499
_exptl_absorpt_correction_T_max 1.00000
_exptl_absorpt_correction_T_min 0.87320
_exptl_absorpt_correction_type multi-scan
_exptl_absorpt_process_details
;
CrysAlisPro 1.171.40.43a (Rigaku Oxford Diffraction, 2019)
Empirical absorption correction using spherical harmonics,
 implemented in SCALE3 ABSPACK scaling algorithm.
;
_exptl_crystal_colour colourless
_exptl_crystal_colour_primary colourless
_exptl_crystal_density_diffrn 1.5869
_exptl_crystal_description plate
_exptl_crystal_F_000 886.7408
_exptl_crystal_size_max 0.1
_exptl_crystal_size_mid 0.05
_exptl_crystal_size_min 0.05
_refine_diff_density_max 0.3523
_refine_diff_density_min -0.4307
_refine_diff_density_rms 0.0579
_refine_ls_d_res_high 0.8300
_refine_ls_d_res_low 11.5698
_refine_ls_goodness_of_fit_ref 1.0569
_refine_ls_hydrogen_treatment constr
_refine_ls_matrix_type full
_refine_ls_number_constraints 50
_refine_ls_number_parameters 469
_refine_ls_number_reflns 6731
_refine_ls_number_restraints 0
_refine_ls_restrained_S_all 1.0569
_refine_ls_R_factor_all 0.0280
_refine_ls_R_factor_gt 0.0266
_refine_ls_shift/su_max 0.0003
_refine_ls_shift/su_mean 0.0000
_refine_ls_structure_factor_coef Fsqd
_refine_ls_weighting_details 'w=1/[\s^2^(Fo^2^)+(0.0244P)^2^+1.5709P] where P=(Fo^2^+2Fc^2^)/3'
_refine_ls_weighting_scheme calc
_refine_ls_wR_factor_gt 0.0678
_refine_ls_wR_factor_ref 0.0685
_reflns_Friedel_coverage 0.0
_reflns_limit_h_max 11
_reflns_limit_h_min -11
_reflns_limit_k_max 13
_reflns_limit_k_min -14
_reflns_limit_l_max 19
_reflns_limit_l_min 0
_reflns_number_gt 6344
_reflns_number_total 6731
_reflns_threshold_expression I>=2u(I)
_cod_data_source_file ja0c03252_si_002.cif
_cod_data_source_block 9c
_cod_depositor_comments 'Adding full bibliography for 4134972--4134984.cif.'
_cod_database_code 4134983
_chemical_oxdiff_formula 'C66 H70 Al2 Br2 Cu2 F18 N4 O6 P2 '
_reflns_odcompleteness_completeness 99.96
_reflns_odcompleteness_iscentric 1
_reflns_odcompleteness_theta 68.13
_olex2_refinement_description
;
1. Fixed Uiso
 At 1.2 times of:
  All C(H) groups
 At 1.5 times of:
  All C(H,H,H) groups
2. Restrained distances
3.a Aromatic/amide H refined with riding coordinates:
 C10(H10), C4(H4), C8(H8), C11(H11), C7(H7), C5(H5), C6(H6)
3.b Idealised Me refined as rotating group:
 C16(H16a,H16b,H16c), C21(H21a,H21b,H21c), C17(H17a,H17b,H17c), C22(H22a,H22b,
 H22c), C49(H49a,H49b,H49c), C19(H19a,H19b,H19c), C20(H20a,H20b,H20c), C50(H50a,
 H50b,H50c), C51(H51a,H51b,H51c)
;
_olex2_submission_special_instructions 'No special instructions were received'
_oxdiff_exptl_absorpt_empirical_details
;
Empirical correction (ABSPACK) includes:
- Absorption correction using spherical harmonics
- Frame scaling
;
_oxdiff_exptl_absorpt_empirical_full_max 1.457
_oxdiff_exptl_absorpt_empirical_full_min 0.769

loop_
_space_group_symop_id
_space_group_symop_operation_xyz
1 x,y,z
2 -x,-y,-z

loop_
_atom_site_label
_atom_site_type_symbol
_atom_site_fract_x
_atom_site_fract_y
_atom_site_fract_z
_atom_site_U_iso_or_equiv
_atom_site_adp_type
_atom_site_occupancy
_atom_site_refinement_flags_posn
Br1 Br 0.66627(2) 0.106955(19) 0.542295(14) 0.03378(7) Uani 1.000000 .
Cu2 Cu 0.44137(3) 0.09334(3) 0.476050(18) 0.02744(8) Uani 1.000000 .
P14 P 0.43118(5) 0.24027(4) 0.30188(3) 0.02075(10) Uani 1.000000 .
Al24 Al 0.26411(6) 0.34879(5) 0.17380(3) 0.02161(12) Uani 1.000000 .
F35 F 0.49521(13) 0.56832(10) 0.19632(7) 0.0357(3) Uani 1.000000 .
F33 F 0.72095(13) 0.60154(11) 0.11247(8) 0.0372(3) Uani 1.000000 .
F46 F 0.04960(13) 0.16175(12) 0.22350(8) 0.0395(3) Uani 1.000000 .
F32 F 0.37574(14) 0.19638(10) 0.00297(8) 0.0401(3) Uani 1.000000 .
O23 O 0.34973(13) 0.27726(11) 0.23809(8) 0.0242(3) Uani 1.000000 .
F43 F -0.17322(13) 0.01943(12) 0.13914(9) 0.0444(3) Uani 1.000000 .
F44 F 0.12909(14) 0.30313(13) -0.01092(8) 0.0445(3) Uani 1.000000 .
O47 O 0.21040(14) 0.46110(12) 0.24860(9) 0.0280(3) Uani 1.000000 .
F42 F -0.24999(15) 0.02064(13) -0.01944(10) 0.0507(4) Uani 1.000000 .
F34 F 0.78200(15) 0.43253(13) -0.02497(9) 0.0519(4) Uani 1.000000 .
F45 F -0.09370(16) 0.15996(14) -0.09509(9) 0.0532(4) Uani 1.000000 .
F31 F 0.60428(18) 0.23120(13) -0.07997(10) 0.0609(5) Uani 1.000000 .
N9 N 0.21995(16) 0.23150(14) 0.49416(10) 0.0234(3) Uani 1.000000 .
N12 N 0.32027(16) 0.24647(13) 0.38258(10) 0.0224(3) Uani 1.000000 .
C13 C 0.32857(19) 0.19674(16) 0.44715(12) 0.0223(4) Uani 1.000000 .
C3 C 0.1858(2) 0.19829(16) 0.56907(12) 0.0247(4) Uani 1.000000 .
C28 C 0.5159(2) 0.48192(17) 0.12656(12) 0.0252(4) Uani 1.000000 .
C29 C 0.6351(2) 0.50141(18) 0.08518(13) 0.0282(4) Uani 1.000000 .
C39 C 0.1027(2) 0.23689(17) 0.10917(12) 0.0252(4) Uani 1.000000 .
C10 C 0.1452(2) 0.30086(19) 0.46105(13) 0.0304(4) Uani 1.000000 .
H10 H 0.0652(2) 0.33468(19) 0.48375(13) 0.0365(5) Uiso 1.000000 R
C27 C 0.4218(2) 0.38138(17) 0.10294(12) 0.0246(4) Uani 1.000000 .
C15 C 0.4643(2) 0.09132(17) 0.25161(12) 0.0259(4) Uani 1.000000 .
C40 C 0.0580(2) 0.23245(18) 0.02819(13) 0.0298(4) Uani 1.000000 .
C38 C 0.0189(2) 0.16356(18) 0.14353(12) 0.0274(4) Uani 1.000000 .
C4 C 0.0551(2) 0.13864(19) 0.57142(14) 0.0325(4) Uani 1.000000 .
H4 H -0.0109(2) 0.11936(19) 0.52459(14) 0.0390(5) Uiso 1.000000 R
C8 C 0.2832(2) 0.22828(17) 0.63660(12) 0.0294(4) Uani 1.000000 .
H8 H 0.3725(2) 0.26949(17) 0.63380(12) 0.0353(5) Uiso 1.000000 R
C37 C -0.0976(2) 0.09052(18) 0.10245(14) 0.0307(4) Uani 1.000000 .
C30 C 0.6654(2) 0.4167(2) 0.01563(14) 0.0347(5) Uani 1.000000 .
C26 C 0.4577(2) 0.29987(17) 0.03218(13) 0.0298(4) Uani 1.000000 .
C41 C -0.0579(2) 0.1613(2) -0.01622(13) 0.0339(5) Uani 1.000000 .
C18 C 0.5823(2) 0.35005(18) 0.34645(13) 0.0309(4) Uani 1.000000 .
C11 C 0.2066(2) 0.31113(18) 0.39141(13) 0.0296(4) Uani 1.000000 .
H11 H 0.1792(2) 0.35345(18) 0.35520(13) 0.0355(5) Uiso 1.000000 R
C16 C 0.5841(2) 0.0525(2) 0.29404(13) 0.0340(5) Uani 1.000000 .
H16a H 0.6726(3) 0.0992(10) 0.2899(9) 0.0510(7) Uiso 1.000000 GR
H16b H 0.5662(9) 0.0628(14) 0.3536(3) 0.0510(7) Uiso 1.000000 GR
H16c H 0.5903(11) -0.0291(4) 0.2658(7) 0.0510(7) Uiso 1.000000 GR
C48 C 0.1223(2) 0.54927(19) 0.25741(14) 0.0325(4) Uani 1.000000 .
C21 C 0.6570(2) 0.3299(2) 0.42293(14) 0.0368(5) Uani 1.000000 .
H21a H 0.5895(5) 0.3265(15) 0.4660(5) 0.0553(7) Uiso 1.000000 GR
H21b H 0.6965(16) 0.2568(8) 0.4049(3) 0.0553(7) Uiso 1.000000 GR
H21c H 0.7325(12) 0.3935(8) 0.4465(7) 0.0553(7) Uiso 1.000000 GR
C17 C 0.3268(2) 0.01118(18) 0.24910(13) 0.0320(4) Uani 1.000000 .
H17a H 0.3089(9) 0.0065(11) 0.3061(2) 0.0480(7) Uiso 1.000000 GR
H17b H 0.2492(3) 0.0422(8) 0.2279(10) 0.0480(7) Uiso 1.000000 GR
H17c H 0.3347(7) -0.0662(4) 0.2117(8) 0.0480(7) Uiso 1.000000 GR
C36 C -0.1364(2) 0.09020(18) 0.02205(14) 0.0330(4) Uani 1.000000 .
C7 C 0.2484(3) 0.19711(19) 0.70868(13) 0.0372(5) Uani 1.000000 .
H7 H 0.3141(3) 0.21719(19) 0.75575(13) 0.0447(6) Uiso 1.000000 R
C22 C 0.5009(2) 0.0861(2) 0.16008(13) 0.0333(5) Uani 1.000000 .
H22a H 0.4213(7) 0.1041(14) 0.1308(3) 0.0499(7) Uiso 1.000000 GR
H22b H 0.5832(11) 0.1424(10) 0.16126(13) 0.0499(7) Uiso 1.000000 GR
H22c H 0.5213(17) 0.0083(4) 0.1302(3) 0.0499(7) Uiso 1.000000 GR
C25 C 0.5755(3) 0.31444(19) -0.01152(14) 0.0362(5) Uani 1.000000 .
C5 C 0.0224(3) 0.1074(2) 0.64382(17) 0.0434(6) Uani 1.000000 .
H5 H -0.0665(3) 0.0656(2) 0.64638(17) 0.0521(7) Uiso 1.000000 R
C6 C 0.1182(3) 0.1369(2) 0.71200(15) 0.0430(6) Uani 1.000000 .
H6 H 0.0948(3) 0.1157(2) 0.76138(15) 0.0516(7) Uiso 1.000000 R
C49 C 0.2085(3) 0.6585(2) 0.24877(16) 0.0430(6) Uani 1.000000 .
H49a H 0.2890(11) 0.6810(9) 0.2898(8) 0.0645(8) Uiso 1.000000 GR
H49b H 0.2419(17) 0.6436(5) 0.1916(4) 0.0645(8) Uiso 1.000000 GR
H49c H 0.1501(6) 0.7211(5) 0.2594(12) 0.0645(8) Uiso 1.000000 GR
C19 C 0.6856(2) 0.3518(2) 0.27704(16) 0.0448(6) Uani 1.000000 .
H19a H 0.7332(15) 0.2827(9) 0.2650(9) 0.0672(9) Uiso 1.000000 GR
H19b H 0.6343(4) 0.3528(17) 0.2257(4) 0.0672(9) Uiso 1.000000 GR
H19c H 0.7551(12) 0.4210(9) 0.2961(5) 0.0672(9) Uiso 1.000000 GR
C20 C 0.5239(3) 0.46656(19) 0.37499(15) 0.0414(5) Uani 1.000000 .
H20a H 0.4787(17) 0.4810(8) 0.3263(3) 0.0621(8) Uiso 1.000000 GR
H20b H 0.4551(15) 0.4641(6) 0.4175(9) 0.0621(8) Uiso 1.000000 GR
H20c H 0.6008(4) 0.5287(3) 0.3994(11) 0.0621(8) Uiso 1.000000 GR
C50 C 0.0661(3) 0.5718(2) 0.34553(16) 0.0451(6) Uani 1.000000 .
H50a H 0.0152(18) 0.5001(5) 0.3513(5) 0.0677(9) Uiso 1.000000 GR
H50b H 0.1445(3) 0.5992(16) 0.38802(16) 0.0677(9) Uiso 1.000000 GR
H50c H 0.0025(16) 0.6306(13) 0.3538(5) 0.0677(9) Uiso 1.000000 GR
C51 C 0.0014(3) 0.5097(2) 0.19070(16) 0.0441(6) Uani 1.000000 .
H51a H 0.0386(3) 0.4948(16) 0.13444(17) 0.0661(8) Uiso 1.000000 GR
H51b H -0.0523(12) 0.4387(9) 0.1959(8) 0.0661(8) Uiso 1.000000 GR
H51c H -0.0598(11) 0.5702(7) 0.1988(8) 0.0661(8) Uiso 1.000000 GR

loop_
_atom_site_aniso_label
_atom_site_aniso_U_11
_atom_site_aniso_U_22
_atom_site_aniso_U_33
_atom_site_aniso_U_12
_atom_site_aniso_U_13
_atom_site_aniso_U_23
Br1 0.02910(12) 0.03189(12) 0.04122(13) -0.00260(8) -0.00964(9) 0.01548(9)
Cu2 0.02833(15) 0.03180(16) 0.02624(15) 0.01165(12) 0.00511(11) 0.01158(12)
P14 0.0202(2) 0.0229(2) 0.0187(2) 0.00261(17) 0.00220(17) 0.00539(18)
Al24 0.0227(3) 0.0233(3) 0.0186(3) 0.0016(2) 0.0025(2) 0.0062(2)
F35 0.0379(7) 0.0319(6) 0.0290(6) -0.0036(5) 0.0090(5) -0.0013(5)
F33 0.0341(6) 0.0371(7) 0.0359(7) -0.0100(5) 0.0039(5) 0.0095(5)
F46 0.0320(6) 0.0607(8) 0.0312(6) -0.0014(6) 0.0020(5) 0.0252(6)
F32 0.0509(8) 0.0242(6) 0.0377(7) -0.0049(5) 0.0153(6) 0.0007(5)
O23 0.0250(6) 0.0268(7) 0.0212(6) 0.0041(5) 0.0021(5) 0.0073(5)
F43 0.0301(6) 0.0500(8) 0.0595(9) -0.0067(6) 0.0053(6) 0.0306(7)
F44 0.0451(7) 0.0550(8) 0.0368(7) -0.0142(6) -0.0069(6) 0.0276(6)
O47 0.0290(7) 0.0286(7) 0.0261(7) 0.0086(6) 0.0039(5) 0.0057(6)
F42 0.0401(8) 0.0482(8) 0.0547(9) -0.0173(6) -0.0148(6) 0.0112(7)
F34 0.0472(8) 0.0528(9) 0.0523(9) -0.0007(7) 0.0313(7) 0.0112(7)
F45 0.0537(9) 0.0695(10) 0.0321(7) -0.0139(7) -0.0159(6) 0.0183(7)
F31 0.0758(11) 0.0388(8) 0.0550(9) 0.0000(7) 0.0430(8) -0.0060(7)
N9 0.0254(8) 0.0257(8) 0.0207(8) 0.0071(6) 0.0047(6) 0.0075(6)
N12 0.0234(8) 0.0240(8) 0.0213(8) 0.0072(6) 0.0037(6) 0.0072(6)
C13 0.0226(9) 0.0226(9) 0.0209(9) 0.0030(7) 0.0031(7) 0.0050(7)
C3 0.0298(10) 0.0234(9) 0.0241(9) 0.0110(8) 0.0098(8) 0.0084(8)
C28 0.0292(10) 0.0262(10) 0.0200(9) 0.0049(8) 0.0029(7) 0.0057(8)
C29 0.0276(10) 0.0294(10) 0.0277(10) -0.0019(8) 0.0011(8) 0.0111(8)
C39 0.0249(9) 0.0254(9) 0.0239(9) 0.0030(7) 0.0012(7) 0.0055(8)
C10 0.0322(10) 0.0367(11) 0.0264(10) 0.0176(9) 0.0081(8) 0.0101(9)
C27 0.0278(9) 0.0270(10) 0.0207(9) 0.0040(8) 0.0045(7) 0.0093(8)
C15 0.0283(10) 0.0265(10) 0.0224(9) 0.0095(8) 0.0037(7) 0.0037(8)
C40 0.0320(10) 0.0300(10) 0.0281(10) -0.0020(8) 0.0015(8) 0.0123(8)
C38 0.0257(9) 0.0332(11) 0.0254(10) 0.0062(8) 0.0035(8) 0.0109(8)
C4 0.0275(10) 0.0354(11) 0.0383(12) 0.0092(8) 0.0074(9) 0.0140(9)
C8 0.0373(11) 0.0256(10) 0.0249(10) 0.0075(8) 0.0037(8) 0.0051(8)
C37 0.0254(10) 0.0298(10) 0.0393(12) 0.0022(8) 0.0062(8) 0.0144(9)
C30 0.0339(11) 0.0385(12) 0.0353(11) 0.0049(9) 0.0165(9) 0.0153(10)
C26 0.0373(11) 0.0238(10) 0.0279(10) 0.0021(8) 0.0066(8) 0.0074(8)
C41 0.0356(11) 0.0386(12) 0.0245(10) -0.0001(9) -0.0049(8) 0.0069(9)
C18 0.0304(10) 0.0317(11) 0.0292(10) -0.0061(8) -0.0045(8) 0.0114(9)
C11 0.0324(10) 0.0352(11) 0.0254(10) 0.0158(9) 0.0059(8) 0.0106(8)
C16 0.0358(11) 0.0418(12) 0.0280(10) 0.0196(9) 0.0073(9) 0.0098(9)
C48 0.0342(11) 0.0332(11) 0.0329(11) 0.0149(9) 0.0089(9) 0.0095(9)
C21 0.0329(11) 0.0394(12) 0.0356(12) -0.0071(9) -0.0102(9) 0.0125(10)
C17 0.0381(11) 0.0246(10) 0.0300(11) 0.0025(8) 0.0021(9) 0.0036(8)
C36 0.0274(10) 0.0282(10) 0.0373(11) -0.0034(8) -0.0041(9) 0.0035(9)
C7 0.0564(14) 0.0356(12) 0.0240(10) 0.0206(10) 0.0070(10) 0.0095(9)
C22 0.0380(11) 0.0381(12) 0.0232(10) 0.0116(9) 0.0053(8) 0.0053(9)
C25 0.0474(13) 0.0289(11) 0.0307(11) 0.0067(9) 0.0175(10) 0.0045(9)
C5 0.0382(12) 0.0483(14) 0.0560(15) 0.0147(10) 0.0218(11) 0.0297(12)
C6 0.0567(15) 0.0482(14) 0.0388(13) 0.0280(12) 0.0260(11) 0.0258(11)
C49 0.0519(14) 0.0318(12) 0.0479(14) 0.0139(10) 0.0141(11) 0.0119(10)
C19 0.0311(12) 0.0610(16) 0.0433(13) -0.0127(11) -0.0012(10) 0.0246(12)
C20 0.0543(14) 0.0280(11) 0.0375(12) -0.0072(10) -0.0113(11) 0.0086(9)
C50 0.0530(15) 0.0469(14) 0.0397(13) 0.0232(12) 0.0192(11) 0.0116(11)
C51 0.0382(12) 0.0507(14) 0.0470(14) 0.0167(11) 0.0024(10) 0.0156(12)

loop_
_atom_type_symbol
_atom_type_scat_dispersion_real
_atom_type_scat_dispersion_imag
_atom_type_scat_Cromer_Mann_a1
_atom_type_scat_Cromer_Mann_a2
_atom_type_scat_Cromer_Mann_a3
_atom_type_scat_Cromer_Mann_a4
_atom_type_scat_Cromer_Mann_b1
_atom_type_scat_Cromer_Mann_b2
_atom_type_scat_Cromer_Mann_b3
_atom_type_scat_Cromer_Mann_b4
_atom_type_scat_Cromer_Mann_c
_atom_type_scat_source
_atom_type_scat_dispersion_source
C 0.01920 0.00962 2.31000 1.02000 1.58860 0.86500 20.84390 10.20750 0.56870 51.65120 0.215599998832 'International Tables Volume C Table 6.1.1.4 (pp. 500-502)' 'Henke, Gullikson and Davis, At. Data and Nucl. Data Tables, 1993, 54, 2'
F 0.07537 0.05506 3.53920 2.64120 1.51700 1.02430 10.28250 4.29440 0.26150 26.14760 0.277599990368 'International Tables Volume C Table 6.1.1.4 (pp. 500-502)' 'Henke, Gullikson and Davis, At. Data and Nucl. Data Tables, 1993, 54, 2'
H 0.00000 0.00000 0.49300 0.32291 0.14019 0.04081 10.51090 26.12570 3.14236 57.79970 0.0030380000826 'International Tables Volume C Table 6.1.1.4 (pp. 500-502)' 'Henke, Gullikson and Davis, At. Data and Nucl. Data Tables, 1993, 54, 2'
Al 0.21266 0.24195 6.42020 1.90020 1.59360 1.96460 3.03870 0.74260 31.54720 85.08860 1.11510002613 'International Tables Volume C Table 6.1.1.4 (pp. 500-502)' 'Henke, Gullikson and Davis, At. Data and Nucl. Data Tables, 1993, 54, 2'
O 0.05239 0.03377 3.04850 2.28680 1.54630 0.86700 13.27710 5.70110 0.32390 32.90890 0.250800013542 'International Tables Volume C Table 6.1.1.4 (pp. 500-502)' 'Henke, Gullikson and Davis, At. Data and Nucl. Data Tables, 1993, 54, 2'
N 0.03256 0.01839 12.21260 3.13220 2.01250 1.16630 0.00570 9.89330 28.99750 0.58260 -11.5290002823 'International Tables Volume C Table 6.1.1.4 (pp. 500-502)' 'Henke, Gullikson and Davis, At. Data and Nucl. Data Tables, 1993, 54, 2'
P 0.30360 0.43703 6.43450 4.17910 1.78000 1.49080 1.90670 27.15700 0.52600 68.16450 1.11489999294 'International Tables Volume C Table 6.1.1.4 (pp. 500-502)' 'Henke, Gullikson and Davis, At. Data and Nucl. Data Tables, 1993, 54, 2'
Br -0.67402 1.33011 17.17890 5.23580 5.63770 3.98510 2.17230 16.57960 0.26090 41.43280 2.95569992065 'International Tables Volume C Table 6.1.1.4 (pp. 500-502)' 'Henke, Gullikson and Davis, At. Data and Nucl. Data Tables, 1993, 54, 2'
Cu -1.96878 0.60861 13.33800 7.16760 5.61580 1.67350 3.58280 0.24700 11.39660 64.81260 1.19099998474 'International Tables Volume C Table 6.1.1.4 (pp. 500-502)' 'Henke, Gullikson and Davis, At. Data and Nucl. Data Tables, 1993, 54, 2'

loop_
_geom_angle_atom_site_label_1
_geom_angle_atom_site_label_2
_geom_angle_atom_site_label_3
_geom_angle
_geom_angle_site_symmetry_1
_geom_angle_site_symmetry_3
_geom_angle_publ_flag
Cu2 Cu2 Br1 51.032(10) 2_656 2_656 ?
Cu2 Cu2 Br1 53.779(10) 2_656 . ?
C13 Cu2 Br1 118.00(6) . 2_656 ?
C13 Cu2 Br1 136.82(6) . . ?
N12 P14 O23 104.11(7) . . ?
C15 P14 O23 107.49(8) . . ?
C15 P14 N12 111.07(8) . . ?
C18 P14 O23 109.42(9) . . ?
C18 P14 N12 105.80(9) . . ?
C18 P14 C15 118.08(10) . . ?
O47 Al24 O23 101.44(7) . . ?
C39 Al24 O23 107.14(7) . . ?
C39 Al24 O47 112.15(8) . . ?
C27 Al24 O23 100.44(7) . . ?
C27 Al24 O47 118.83(8) . . ?
C27 Al24 C39 114.41(8) . . ?
Al24 O23 P14 169.21(9) . . ?
C48 O47 Al24 140.74(13) . . ?
C3 N9 C13 123.31(15) . . ?
C10 N9 C13 112.00(15) . . ?
C10 N9 C3 124.69(15) . . ?
C13 N12 P14 127.78(13) . . ?
C11 N12 P14 121.26(13) . . ?
C11 N12 C13 110.92(15) . . ?
N9 C13 Cu2 120.01(13) . . ?
N12 C13 Cu2 136.31(14) . . ?
N12 C13 N9 103.55(15) . . ?
C4 C3 N9 118.73(18) . . ?
C8 C3 N9 119.40(18) . . ?
C8 C3 C4 121.86(19) . . ?
C29 C28 F35 115.63(17) . . ?
C27 C28 F35 119.71(17) . . ?
C27 C28 C29 124.63(18) . . ?
C28 C29 F33 120.76(18) . . ?
C30 C29 F33 120.21(18) . . ?
C30 C29 C28 119.03(19) . . ?
C40 C39 Al24 122.90(15) . . ?
C38 C39 Al24 123.06(15) . . ?
C38 C39 C40 113.85(18) . . ?
H10 C10 N9 126.29(10) . . ?
C11 C10 N9 107.42(17) . . ?
C11 C10 H10 126.29(12) . . ?
C28 C27 Al24 122.97(14) . . ?
C26 C27 Al24 123.01(15) . . ?
C26 C27 C28 113.49(17) . . ?
C16 C15 P14 114.87(14) . . ?
C17 C15 P14 107.66(13) . . ?
C17 C15 C16 110.42(17) . . ?
C22 C15 P14 105.81(14) . . ?
C22 C15 C16 108.91(16) . . ?
C22 C15 C17 108.96(17) . . ?
C39 C40 F44 119.23(18) . . ?
C41 C40 F44 116.34(18) . . ?
C41 C40 C39 124.41(19) . . ?
C39 C38 F46 119.63(18) . . ?
C37 C38 F46 115.91(17) . . ?
C37 C38 C39 124.45(18) . . ?
H4 C4 C3 120.73(12) . . ?
C5 C4 C3 118.5(2) . . ?
C5 C4 H4 120.73(15) . . ?
H8 C8 C3 120.58(12) . . ?
C7 C8 C3 118.8(2) . . ?
C7 C8 H8 120.58(14) . . ?
C38 C37 F43 121.39(19) . . ?
C36 C37 F43 119.76(19) . . ?
C36 C37 C38 118.85(19) . . ?
C29 C30 F34 120.3(2) . . ?
C25 C30 F34 120.4(2) . . ?
C25 C30 C29 119.27(19) . . ?
C27 C26 F32 119.65(18) . . ?
C25 C26 F32 115.93(18) . . ?
C25 C26 C27 124.40(19) . . ?
C40 C41 F45 121.2(2) . . ?
C36 C41 F45 120.24(19) . . ?
C36 C41 C40 118.52(19) . . ?
C21 C18 P14 112.86(14) . . ?
C19 C18 P14 108.96(15) . . ?
C19 C18 C21 110.21(18) . . ?
C20 C18 P14 106.06(15) . . ?
C20 C18 C21 109.07(18) . . ?
C20 C18 C19 109.57(19) . . ?
C10 C11 N12 106.12(17) . . ?
H11 C11 N12 126.94(10) . . ?
H11 C11 C10 126.94(12) . . ?
H16a C16 C15 109.5 . . ?
H16b C16 C15 109.5 . . ?
H16b C16 H16a 109.5 . . ?
H16c C16 C15 109.5 . . ?
H16c C16 H16a 109.5 . . ?
H16c C16 H16b 109.5 . . ?
C49 C48 O47 109.34(17) . . ?
C50 C48 O47 106.66(17) . . ?
C50 C48 C49 110.3(2) . . ?
C51 C48 O47 110.48(18) . . ?
C51 C48 C49 110.0(2) . . ?
C51 C48 C50 110.10(19) . . ?
H21a C21 C18 109.5 . . ?
H21b C21 C18 109.5 . . ?
H21b C21 H21a 109.5 . . ?
H21c C21 C18 109.5 . . ?
H21c C21 H21a 109.5 . . ?
H21c C21 H21b 109.5 . . ?
H17a C17 C15 109.5 . . ?
H17b C17 C15 109.5 . . ?
H17b C17 H17a 109.5 . . ?
H17c C17 C15 109.5 . . ?
H17c C17 H17a 109.5 . . ?
H17c C17 H17b 109.5 . . ?
C37 C36 F42 120.30(19) . . ?
C41 C36 F42 119.8(2) . . ?
C41 C36 C37 119.90(19) . . ?
H7 C7 C8 119.95(14) . . ?
C6 C7 C8 120.1(2) . . ?
C6 C7 H7 119.95(14) . . ?
H22a C22 C15 109.5 . . ?
H22b C22 C15 109.5 . . ?
H22b C22 H22a 109.5 . . ?
H22c C22 C15 109.5 . . ?
H22c C22 H22a 109.5 . . ?
H22c C22 H22b 109.5 . . ?
C30 C25 F31 119.54(19) . . ?
C26 C25 F31 121.3(2) . . ?
C26 C25 C30 119.17(19) . . ?
H5 C5 C4 119.78(15) . . ?
C6 C5 C4 120.4(2) . . ?
C6 C5 H5 119.78(14) . . ?
C5 C6 C7 120.2(2) . . ?
H6 C6 C7 119.89(14) . . ?
H6 C6 C5 119.89(14) . . ?
H49a C49 C48 109.5 . . ?
H49b C49 C48 109.5 . . ?
H49b C49 H49a 109.5 . . ?
H49c C49 C48 109.5 . . ?
H49c C49 H49a 109.5 . . ?
H49c C49 H49b 109.5 . . ?
H19a C19 C18 109.5 . . ?
H19b C19 C18 109.5 . . ?
H19b C19 H19a 109.5 . . ?
H19c C19 C18 109.5 . . ?
H19c C19 H19a 109.5 . . ?
H19c C19 H19b 109.5 . . ?
H20a C20 C18 109.5 . . ?
H20b C20 C18 109.5 . . ?
H20b C20 H20a 109.5 . . ?
H20c C20 C18 109.5 . . ?
H20c C20 H20a 109.5 . . ?
H20c C20 H20b 109.5 . . ?
H50a C50 C48 109.5 . . ?
H50b C50 C48 109.5 . . ?
H50b C50 H50a 109.5 . . ?
H50c C50 C48 109.5 . . ?
H50c C50 H50a 109.5 . . ?
H50c C50 H50b 109.5 . . ?
H51a C51 C48 109.5 . . ?
H51b C51 C48 109.5 . . ?
H51b C51 H51a 109.5 . . ?
H51c C51 C48 109.5 . . ?
H51c C51 H51a 109.5 . . ?
H51c C51 H51b 109.5 . . ?

loop_
_geom_bond_atom_site_label_1
_geom_bond_atom_site_label_2
_geom_bond_distance
_geom_bond_site_symmetry_2
_geom_bond_publ_flag
Br1 Cu2 2.3754(3) . ?
Br1 Cu2 2.4648(4) 2_656 ?
Cu2 Cu2 2.9537(6) 2_656 ?
Cu2 C13 1.9135(19) . ?
P14 O23 1.5063(13) . ?
P14 N12 1.7167(16) . ?
P14 C15 1.8355(19) . ?
P14 C18 1.836(2) . ?
Al24 O23 1.8047(14) . ?
Al24 O47 1.7008(14) . ?
Al24 C39 2.001(2) . ?
Al24 C27 2.0071(19) . ?
F35 C28 1.357(2) . ?
F33 C29 1.342(2) . ?
F46 C38 1.360(2) . ?
F32 C26 1.356(2) . ?
F43 C37 1.349(2) . ?
F44 C40 1.352(2) . ?
O47 C48 1.425(2) . ?
F42 C36 1.341(2) . ?
F34 C30 1.342(2) . ?
F45 C41 1.341(2) . ?
F31 C25 1.344(2) . ?
N9 C13 1.351(2) . ?
N9 C3 1.445(2) . ?
N9 C10 1.392(2) . ?
N12 C13 1.380(2) . ?
N12 C11 1.410(2) . ?
C3 C4 1.381(3) . ?
C3 C8 1.382(3) . ?
C28 C29 1.379(3) . ?
C28 C27 1.384(3) . ?
C29 C30 1.370(3) . ?
C39 C40 1.386(3) . ?
C39 C38 1.382(3) . ?
C10 H10 0.9500 . ?
C10 C11 1.337(3) . ?
C27 C26 1.381(3) . ?
C15 C16 1.531(3) . ?
C15 C17 1.539(3) . ?
C15 C22 1.549(3) . ?
C40 C41 1.381(3) . ?
C38 C37 1.376(3) . ?
C4 H4 0.9500 . ?
C4 C5 1.390(3) . ?
C8 H8 0.9500 . ?
C8 C7 1.389(3) . ?
C37 C36 1.377(3) . ?
C30 C25 1.380(3) . ?
C26 C25 1.377(3) . ?
C41 C36 1.379(3) . ?
C18 C21 1.541(3) . ?
C18 C19 1.537(3) . ?
C18 C20 1.540(3) . ?
C11 H11 0.9500 . ?
C16 H16a 0.9800 . ?
C16 H16b 0.9800 . ?
C16 H16c 0.9800 . ?
C48 C49 1.526(3) . ?
C48 C50 1.528(3) . ?
C48 C51 1.523(3) . ?
C21 H21a 0.9800 . ?
C21 H21b 0.9800 . ?
C21 H21c 0.9800 . ?
C17 H17a 0.9800 . ?
C17 H17b 0.9800 . ?
C17 H17c 0.9800 . ?
C7 H7 0.9500 . ?
C7 C6 1.384(4) . ?
C22 H22a 0.9800 . ?
C22 H22b 0.9800 . ?
C22 H22c 0.9800 . ?
C5 H5 0.9500 . ?
C5 C6 1.380(4) . ?
C6 H6 0.9500 . ?
C49 H49a 0.9800 . ?
C49 H49b 0.9800 . ?
C49 H49c 0.9800 . ?
C19 H19a 0.9800 . ?
C19 H19b 0.9800 . ?
C19 H19c 0.9800 . ?
C20 H20a 0.9800 . ?
C20 H20b 0.9800 . ?
C20 H20c 0.9800 . ?
C50 H50a 0.9800 . ?
C50 H50b 0.9800 . ?
C50 H50c 0.9800 . ?
C51 H51a 0.9800 . ?
C51 H51b 0.9800 . ?
C51 H51c 0.9800 . ?
